data_4123818
loop_
_publ_author_name
'Zhu, Chendan'
'Liang, Yong'
'Hong, Xin'
'Sun, Heqing'
'Sun, Wei-Yin'
'Houk, K. N.'
'Shi, Zhuangzhi'

_publ_section_title
;
 Iodoarene-Catalyzed Stereospecific Intramolecular sp(3) C-H Amination:
 Reaction Development and Mechanistic Insights.
;
_journal_issue 24
_journal_name_full 'Journal of the American Chemical Society'
_journal_page_first 7564
_journal_page_last 7567
_journal_paper_doi 10.1021/jacs.5b03488
_journal_volume 137
_journal_year 2015
_chemical_formula_sum 'C14 H17 N O2'
_chemical_formula_weight 231.29
_chemical_name_systematic
; 
 ? 
;
_space_group_IT_number 19
_symmetry_cell_setting orthorhombic
_symmetry_space_group_name_Hall 'P 2ac 2ab'
_symmetry_space_group_name_H-M 'P 21 21 21'
_atom_sites_solution_hydrogens geom
_atom_sites_solution_primary direct
_atom_sites_solution_secondary difmap
_audit_creation_method SHELXL-97
_cell_angle_alpha 90.00
_cell_angle_beta 90.00
_cell_angle_gamma 90.00
_cell_formula_units_Z 4
_cell_length_a 6.737(3)
_cell_length_b 12.384(5)
_cell_length_c 14.328(6)
_cell_measurement_reflns_used 2281
_cell_measurement_temperature 296(2)
_cell_measurement_theta_max 27.88
_cell_measurement_theta_min 3.29
_cell_volume 1195.4(9)
_computing_cell_refinement 'Bruker SMART'
_computing_data_collection 'Bruker SMART'
_computing_data_reduction 'Bruker SAINT'
_computing_molecular_graphics 'Bruker SHELXTL'
_computing_publication_material 'Bruker SHELXTL'
_computing_structure_refinement 'SHELXL-97 (Sheldrick, 1997)'
_computing_structure_solution 'SHELXS-97 (Sheldrick, 1990)'
_diffrn_ambient_temperature 296(2)
_diffrn_measured_fraction_theta_full 0.991
_diffrn_measured_fraction_theta_max 0.991
_diffrn_measurement_device_type 'CCD area detector'
_diffrn_measurement_method 'phi and omega scans'
_diffrn_radiation_monochromator graphite
_diffrn_radiation_source 'fine-focus sealed tube'
_diffrn_radiation_type MoK\a
_diffrn_radiation_wavelength 0.71073
_diffrn_reflns_av_R_equivalents 0.0642
_diffrn_reflns_av_sigmaI/netI 0.0699
_diffrn_reflns_limit_h_max 8
_diffrn_reflns_limit_h_min -8
_diffrn_reflns_limit_k_max 14
_diffrn_reflns_limit_k_min -14
_diffrn_reflns_limit_l_max 17
_diffrn_reflns_limit_l_min -14
_diffrn_reflns_number 5359
_diffrn_reflns_theta_full 25.01
_diffrn_reflns_theta_max 25.01
_diffrn_reflns_theta_min 2.17
_exptl_absorpt_coefficient_mu 0.086
_exptl_absorpt_correction_T_max 0.9814
_exptl_absorpt_correction_T_min 0.9772
_exptl_absorpt_correction_type multi-scan
_exptl_absorpt_process_details sadabs
_exptl_crystal_colour colorless
_exptl_crystal_density_diffrn 1.285
_exptl_crystal_density_method 'not measured'
_exptl_crystal_description block
_exptl_crystal_F_000 496
_exptl_crystal_size_max 0.27
_exptl_crystal_size_mid 0.24
_exptl_crystal_size_min 0.22
_refine_diff_density_max 0.339
_refine_diff_density_min -0.373
_refine_diff_density_rms 0.087
_refine_ls_abs_structure_details 'Flack H D (1983), Acta Cryst. A39, 876-881'
_refine_ls_abs_structure_Flack 0(3)
_refine_ls_extinction_coef 0.037(4)
_refine_ls_extinction_expression Fc^*^=kFc[1+0.001xFc^2^\l^3^/sin(2\q)]^-1/4^
_refine_ls_extinction_method SHELXL
_refine_ls_goodness_of_fit_ref 1.053
_refine_ls_hydrogen_treatment mixed
_refine_ls_matrix_type full
_refine_ls_number_parameters 156
_refine_ls_number_reflns 2067
_refine_ls_number_restraints 0
_refine_ls_restrained_S_all 1.053
_refine_ls_R_factor_all 0.0755
_refine_ls_R_factor_gt 0.0627
_refine_ls_shift/su_max 0.000
_refine_ls_shift/su_mean 0.000
_refine_ls_structure_factor_coef Fsqd
_refine_ls_weighting_details 'calc w=1/[\s^2^(Fo^2^)+(0.0000P)^2^+3.0000P] where P=(Fo^2^+2Fc^2^)/3'
_refine_ls_weighting_scheme calc
_refine_ls_wR_factor_gt 0.1562
_refine_ls_wR_factor_ref 0.1649
_reflns_number_gt 1760
_reflns_number_total 2067
_reflns_threshold_expression >2sigma(I)
_cod_data_source_file ja5b03488_si_002.cif
_cod_data_source_block 20150311szz_0m
_cod_depositor_comments
;
The following automatic conversions were performed:

'_symmetry_cell_setting' value 'Orthorhombic' changed to
'orthorhombic' according to
/usr/data/users/saulius/crontab/automatic-downloads/rss-feeds/ACS/lib/dictionaries/cif_core.dic
dictionary named 'cif_core.dic' version 2.4.2 from 2011-04-26.

Automatic conversion script
Id: cif_fix_values 3271 2015-04-21 07:52:19Z andrius 

 Adding full bibliography for 4123818.cif.
;
_cod_original_cell_volume 1195.4(8)
_cod_original_sg_symbol_H-M 'P2(1)2(1)2(1) '
_cod_database_code 4123818

loop_
_symmetry_equiv_pos_as_xyz
'x, y, z'
'-x+1/2, -y, z+1/2'
'-x, y+1/2, -z+1/2'
'x+1/2, -y+1/2, -z'

loop_
_atom_site_label
_atom_site_type_symbol
_atom_site_fract_x
_atom_site_fract_y
_atom_site_fract_z
_atom_site_U_iso_or_equiv
_atom_site_adp_type
_atom_site_occupancy
_atom_site_symmetry_multiplicity
_atom_site_calc_flag
_atom_site_refinement_flags
C1 C 0.2664(5) 0.5749(4) 0.8547(3) 0.0233(9) Uani 1 1 d .
C2 C 0.3258(6) 0.6235(4) 0.9384(3) 0.0242(10) Uani 1 1 d .
H2 H 0.2713 0.6024 0.9951 0.029 Uiso 1 1 calc R
C3 C 0.4682(7) 0.7040(4) 0.9340(3) 0.0301(11) Uani 1 1 d .
H3 H 0.5083 0.7371 0.9891 0.036 Uiso 1 1 calc R
C4 C 0.5541(6) 0.7373(4) 0.8497(3) 0.0320(11) Uani 1 1 d .
H4 H 0.6482 0.7922 0.8487 0.038 Uiso 1 1 calc R
C5 C 0.4955(7) 0.6862(4) 0.7670(3) 0.0292(10) Uani 1 1 d .
H5 H 0.5531 0.7051 0.7103 0.035 Uiso 1 1 calc R
C6 C 0.3533(6) 0.6087(3) 0.7708(3) 0.0219(9) Uani 1 1 d .
C7 C 0.2627(6) 0.5440(4) 0.6938(3) 0.0305(11) Uani 1 1 d .
C8 C 0.1148(6) 0.4868(4) 0.8398(3) 0.0244(10) Uani 1 1 d .
C9 C -0.0883(6) 0.5141(4) 0.8822(3) 0.0307(11) Uani 1 1 d .
H9A H -0.0690 0.5366 0.9464 0.037 Uiso 1 1 calc R
H9B H -0.1443 0.5748 0.8484 0.037 Uiso 1 1 calc R
C10 C -0.2361(6) 0.4221(4) 0.8805(3) 0.0375(13) Uani 1 1 d .
H10A H -0.3543 0.4432 0.9146 0.045 Uiso 1 1 calc R
H10B H -0.2744 0.4076 0.8165 0.045 Uiso 1 1 calc R
C11 C -0.1520(7) 0.3205(4) 0.9233(3) 0.0359(12) Uani 1 1 d .
H11A H -0.2484 0.2626 0.9181 0.043 Uiso 1 1 calc R
H11B H -0.1259 0.3326 0.9890 0.043 Uiso 1 1 calc R
C12 C 0.0404(6) 0.2872(4) 0.8744(3) 0.0294(11) Uani 1 1 d .
H12A H 0.0954 0.2240 0.9048 0.035 Uiso 1 1 calc R
H12B H 0.0123 0.2687 0.8099 0.035 Uiso 1 1 calc R
C13 C 0.1913(6) 0.3795(4) 0.8776(3) 0.0253(10) Uani 1 1 d .
H13A H 0.3074 0.3584 0.8419 0.030 Uiso 1 1 calc R
H13B H 0.2329 0.3898 0.9418 0.030 Uiso 1 1 calc R
C14 C -0.1463(7) 0.4593(5) 0.6319(3) 0.0380(12) Uani 1 1 d .
H14A H -0.0896 0.5033 0.5836 0.057 Uiso 1 1 calc R
H14B H -0.2252 0.5036 0.6725 0.057 Uiso 1 1 calc R
H14C H -0.2284 0.4046 0.6044 0.057 Uiso 1 1 calc R
N1 N 0.1127(5) 0.4873(3) 0.7350(2) 0.0275(9) Uani 1 1 d .
O1 O 0.3091(5) 0.5417(3) 0.61091(19) 0.0388(9) Uani 1 1 d .
O2 O 0.0113(4) 0.4087(3) 0.68518(18) 0.0291(8) Uani 1 1 d .

loop_
_atom_site_aniso_label
_atom_site_aniso_U_11
_atom_site_aniso_U_22
_atom_site_aniso_U_33
_atom_site_aniso_U_23
_atom_site_aniso_U_13
_atom_site_aniso_U_12
C1 0.0225(19) 0.031(3) 0.0163(18) 0.0007(19) -0.0007(16) 0.0068(18)
C2 0.030(2) 0.025(2) 0.0173(19) -0.0029(18) -0.0011(16) 0.0028(19)
C3 0.037(2) 0.030(3) 0.024(2) -0.005(2) -0.0067(19) 0.004(2)
C4 0.029(2) 0.034(3) 0.033(2) 0.001(2) -0.0042(19) -0.0020(19)
C5 0.033(2) 0.032(3) 0.023(2) 0.005(2) 0.004(2) -0.001(2)
C6 0.029(2) 0.019(2) 0.0177(19) 0.0003(17) -0.0014(17) 0.0031(18)
C7 0.032(2) 0.044(3) 0.0152(19) 0.0020(19) -0.0007(17) -0.001(2)
C8 0.025(2) 0.039(3) 0.0095(17) -0.0032(19) -0.0008(16) 0.0002(18)
C9 0.024(2) 0.047(3) 0.021(2) -0.006(2) 0.0019(17) 0.004(2)
C10 0.023(2) 0.068(4) 0.021(2) -0.007(2) 0.0040(17) -0.004(2)
C11 0.038(2) 0.050(3) 0.019(2) 0.002(2) 0.0007(19) -0.014(2)
C12 0.040(2) 0.027(3) 0.022(2) 0.0004(19) -0.0039(17) -0.001(2)
C13 0.023(2) 0.036(3) 0.0171(19) -0.0036(19) -0.0015(15) 0.0014(19)
C14 0.036(2) 0.058(3) 0.021(2) 0.001(2) -0.0095(18) 0.000(2)
N1 0.0323(18) 0.037(2) 0.0129(16) 0.0016(16) -0.0035(14) -0.0089(17)
O1 0.0471(19) 0.056(2) 0.0129(14) 0.0007(14) 0.0030(13) -0.0085(17)
O2 0.0316(15) 0.0386(19) 0.0170(14) -0.0040(13) -0.0049(12) -0.0031(15)

loop_
_atom_type_symbol
_atom_type_description
_atom_type_scat_dispersion_real
_atom_type_scat_dispersion_imag
_atom_type_scat_source
C C 0.0033 0.0016 'International Tables Vol C Tables 4.2.6.8 and 6.1.1.4'
H H 0.0000 0.0000 'International Tables Vol C Tables 4.2.6.8 and 6.1.1.4'
N N 0.0061 0.0033 'International Tables Vol C Tables 4.2.6.8 and 6.1.1.4'
O O 0.0106 0.0060 'International Tables Vol C Tables 4.2.6.8 and 6.1.1.4'

loop_
_geom_angle_atom_site_label_1
_geom_angle_atom_site_label_2
_geom_angle_atom_site_label_3
_geom_angle
C6 C1 C2 119.1(4)
C6 C1 C8 112.1(3)
C2 C1 C8 128.8(4)
C3 C2 C1 118.0(4)
C3 C2 H2 121.0
C1 C2 H2 121.0
C2 C3 C4 122.5(4)
C2 C3 H3 118.8
C4 C3 H3 118.8
C5 C4 C3 118.7(4)
C5 C4 H4 120.7
C3 C4 H4 120.7
C6 C5 C4 119.0(4)
C6 C5 H5 120.5
C4 C5 H5 120.5
C5 C6 C1 122.7(4)
C5 C6 C7 129.6(4)
C1 C6 C7 107.7(4)
O1 C7 N1 126.5(4)
O1 C7 C6 128.5(4)
N1 C7 C6 105.0(3)
N1 C8 C1 98.4(3)
N1 C8 C13 111.2(4)
C1 C8 C13 110.6(3)
N1 C8 C9 112.7(3)
C1 C8 C9 112.8(4)
C13 C8 C9 110.6(4)
C10 C9 C8 114.5(4)
C10 C9 H9A 108.6
C8 C9 H9A 108.6
C10 C9 H9B 108.6
C8 C9 H9B 108.6
H9A C9 H9B 107.6
C11 C10 C9 112.0(4)
C11 C10 H10A 109.2
C9 C10 H10A 109.2
C11 C10 H10B 109.2
C9 C10 H10B 109.2
H10A C10 H10B 107.9
C10 C11 C12 110.9(4)
C10 C11 H11A 109.5
C12 C11 H11A 109.5
C10 C11 H11B 109.5
C12 C11 H11B 109.5
H11A C11 H11B 108.0
C13 C12 C11 110.4(4)
C13 C12 H12A 109.6
C11 C12 H12A 109.6
C13 C12 H12B 109.6
C11 C12 H12B 109.6
H12A C12 H12B 108.1
C12 C13 C8 114.6(3)
C12 C13 H13A 108.6
C8 C13 H13A 108.6
C12 C13 H13B 108.6
C8 C13 H13B 108.6
H13A C13 H13B 107.6
O2 C14 H14A 109.5
O2 C14 H14B 109.5
H14A C14 H14B 109.5
O2 C14 H14C 109.5
H14A C14 H14C 109.5
H14B C14 H14C 109.5
C7 N1 O2 120.2(3)
C7 N1 C8 115.3(3)
O2 N1 C8 121.1(3)
N1 O2 C14 109.2(3)

loop_
_geom_bond_atom_site_label_1
_geom_bond_atom_site_label_2
_geom_bond_distance
C1 C6 1.401(5)
C1 C2 1.400(6)
C1 C8 1.509(6)
C2 C3 1.384(6)
C2 H2 0.9300
C3 C4 1.402(6)
C3 H3 0.9300
C4 C5 1.400(6)
C4 H4 0.9300
C5 C6 1.358(6)
C5 H5 0.9300
C6 C7 1.494(6)
C7 O1 1.228(5)
C7 N1 1.365(6)
C8 N1 1.501(5)
C8 C13 1.526(6)
C8 C9 1.535(5)
C9 C10 1.514(7)
C9 H9A 0.9700
C9 H9B 0.9700
C10 C11 1.510(7)
C10 H10A 0.9700
C10 H10B 0.9700
C11 C12 1.529(6)
C11 H11A 0.9700
C11 H11B 0.9700
C12 C13 1.530(6)
C12 H12A 0.9700
C12 H12B 0.9700
C13 H13A 0.9700
C13 H13B 0.9700
C14 O2 1.450(5)
C14 H14A 0.9600
C14 H14B 0.9600
C14 H14C 0.9600
N1 O2 1.387(4)

loop_
_geom_torsion_atom_site_label_1
_geom_torsion_atom_site_label_2
_geom_torsion_atom_site_label_3
_geom_torsion_atom_site_label_4
_geom_torsion
C6 C1 C2 C3 0.4(6)
C8 C1 C2 C3 -179.6(4)
C1 C2 C3 C4 -0.4(6)
C2 C3 C4 C5 -0.9(7)
C3 C4 C5 C6 2.0(6)
C4 C5 C6 C1 -2.0(6)
C4 C5 C6 C7 178.8(4)
C2 C1 C6 C5 0.8(6)
C8 C1 C6 C5 -179.2(4)
C2 C1 C6 C7 -179.9(4)
C8 C1 C6 C7 0.1(5)
C5 C6 C7 O1 6.2(8)
C1 C6 C7 O1 -173.1(5)
C5 C6 C7 N1 -173.2(4)
C1 C6 C7 N1 7.5(5)
C6 C1 C8 N1 -6.8(4)
C2 C1 C8 N1 173.2(4)
C6 C1 C8 C13 109.7(4)
C2 C1 C8 C13 -70.3(5)
C6 C1 C8 C9 -125.9(4)
C2 C1 C8 C9 54.1(6)
N1 C8 C9 C10 77.7(5)
C1 C8 C9 C10 -172.0(3)
C13 C8 C9 C10 -47.6(5)
C8 C9 C10 C11 52.6(5)
C9 C10 C11 C12 -56.3(5)
C10 C11 C12 C13 56.4(5)
C11 C12 C13 C8 -53.9(5)
N1 C8 C13 C12 -77.5(4)
C1 C8 C13 C12 174.3(3)
C9 C8 C13 C12 48.6(4)
O1 C7 N1 O2 8.2(7)
C6 C7 N1 O2 -172.4(3)
O1 C7 N1 C8 167.6(5)
C6 C7 N1 C8 -12.9(5)
C1 C8 N1 C7 12.4(5)
C13 C8 N1 C7 -103.6(4)
C9 C8 N1 C7 131.6(4)
C1 C8 N1 O2 171.7(3)
C13 C8 N1 O2 55.7(5)
C9 C8 N1 O2 -69.2(5)
C7 N1 O2 C14 -84.9(4)
C8 N1 O2 C14 116.9(4)
